data_4038374
loop_
_publ_author_name
'Schoemaker, Robin'
'Schwedtmann, Kai'
'Hennersdorf, Felix'
'Bauz\'a, Antonio'
'Frontera, Antonio'
'Weigand, Jan J.'

_publ_section_title
;
 Toward N,P-Doped \p-Extended PAHs: A One-Pot Synthesis to Diannulated
 1,4,2-Diazaphospholium Triflate Salts.
;
_journal_name_full 'The Journal of organic chemistry'
_journal_paper_doi 10.1021/acs.joc.0c00577
_journal_year 2020
_chemical_formula_moiety 'C9 H6 Cl2 N P'
_chemical_formula_sum 'C9 H6 Cl2 N P'
_chemical_formula_weight 230.02
_space_group_crystal_system monoclinic
_space_group_IT_number 14
_space_group_name_Hall '-P 2yn'
_space_group_name_H-M_alt 'P 1 21/n 1'
_atom_sites_solution_hydrogens geom
_audit_creation_date 2017-01-23
_audit_creation_method
;
Olex2 1.2
(compiled 2015.09.30 svn.r3233 for OlexSys, GUI svn.r5103)
;
_cell_angle_alpha 90
_cell_angle_beta 109.657(4)
_cell_angle_gamma 90
_cell_formula_units_Z 4
_cell_length_a 12.4333(5)
_cell_length_b 5.84986(19)
_cell_length_c 14.1072(5)
_cell_measurement_reflns_used 2471
_cell_measurement_temperature 100.01(10)
_cell_measurement_theta_max 76.0080
_cell_measurement_theta_min 4.0790
_cell_volume 966.26(7)
_computing_cell_refinement 'CrysAlisPro 1.171.38.43 (Rigaku OD, 2015)'
_computing_data_collection 'CrysAlisPro 1.171.38.43 (Rigaku OD, 2015)'
_computing_data_reduction 'CrysAlisPro 1.171.38.43 (Rigaku OD, 2015)'
_computing_molecular_graphics 'Olex2 (Dolomanov et al., 2009)'
_computing_publication_material 'Olex2 (Dolomanov et al., 2009)'
_computing_structure_refinement 'ShelXL (Sheldrick, 2015)'
_computing_structure_solution 'ShelXT (Sheldrick, 2015)'
_diffrn_ambient_environment N~2~
_diffrn_ambient_temperature 100.01(10)
_diffrn_detector 'CCD plate'
_diffrn_detector_area_resol_mean 10.5700
_diffrn_detector_type AtlasS2
_diffrn_measured_fraction_theta_full 1.000
_diffrn_measured_fraction_theta_max 0.979
_diffrn_measurement_details
;
List of Runs (angles in degrees, time in seconds):

  # Type    Start    End  Width  t~exp~   \w     \q     \k     \f   Frames
--------------------------------------------------------------------------
  1  \w      8.00 118.00   0.50    0.50    --   42.75  19.00 150.00  220
  2  \w     61.00 111.00   0.50    2.00    --  111.00 -77.00  60.00  100
  3  \w     75.00 129.00   0.50    2.00    --  111.00 -45.00 -30.00  108
  4  \w    114.00 160.00   0.50    2.00    --  111.00  30.00 -60.00   92
  5  \w     95.00 177.00   0.50    2.00    --  111.00  30.00-150.00  164
  6  \w    129.00 164.00   0.50    2.00    --  111.00 125.00   0.00   70
  7  \w     43.00 136.00   0.50    2.00    --  111.00 -61.00  90.00  186
  8  \w     45.00 135.00   0.50    2.00    --  111.00 -77.00 -60.00  180
  9  \w     66.00  91.00   0.50    2.00    --  111.00 -94.00-180.00   50
 10  \w     39.00 114.00   0.50    2.00    --  111.00-125.00 -90.00  150
 11  \w     35.00  67.00   0.50    0.50    --   42.75-140.00   5.00   64
 12  \w   -103.00 -16.00   0.50    0.50    --  -38.50 -38.00-180.00  174
;
_diffrn_measurement_device 'four-circle diffractometer'
_diffrn_measurement_device_type 'SuperNova, Dual, Cu at zero, AtlasS2'
_diffrn_measurement_method '\w scans'
_diffrn_orient_matrix_type 'CrysAlisPro convention (1999,Acta A55,543-557)'
_diffrn_orient_matrix_UB_11 -0.0948861000
_diffrn_orient_matrix_UB_12 -0.0847330000
_diffrn_orient_matrix_UB_13 -0.0952345000
_diffrn_orient_matrix_UB_21 0.0539103000
_diffrn_orient_matrix_UB_22 0.1363089000
_diffrn_orient_matrix_UB_23 -0.0660399000
_diffrn_orient_matrix_UB_31 0.0735234000
_diffrn_orient_matrix_UB_32 -0.2087880000
_diffrn_orient_matrix_UB_33 -0.0045178000
_diffrn_radiation_monochromator mirror
_diffrn_radiation_probe x-ray
_diffrn_radiation_type CuK\a
_diffrn_radiation_wavelength 1.54184
_diffrn_reflns_av_R_equivalents 0.0407
_diffrn_reflns_av_unetI/netI 0.0336
_diffrn_reflns_Laue_measured_fraction_full 1.000
_diffrn_reflns_Laue_measured_fraction_max 0.979
_diffrn_reflns_limit_h_max 15
_diffrn_reflns_limit_h_min -13
_diffrn_reflns_limit_k_max 6
_diffrn_reflns_limit_k_min -7
_diffrn_reflns_limit_l_max 16
_diffrn_reflns_limit_l_min -17
_diffrn_reflns_number 4303
_diffrn_reflns_point_group_measured_fraction_full 1.000
_diffrn_reflns_point_group_measured_fraction_max 0.979
_diffrn_reflns_theta_full 67.684
_diffrn_reflns_theta_max 76.808
_diffrn_reflns_theta_min 4.108
_diffrn_source 'micro-focus sealed X-ray tube'
_diffrn_source_type 'SuperNova (Cu) X-ray Source'
_exptl_absorpt_coefficient_mu 7.181
_exptl_absorpt_correction_T_max 0.114
_exptl_absorpt_correction_T_min 0.012
_exptl_absorpt_correction_type gaussian
_exptl_absorpt_process_details
;
CrysAlisPro 1.171.38.43 (Rigaku Oxford Diffraction, 2015)
Numerical absorption correction based on gaussian integration over
			a multifaceted crystal model
Empirical absorption correction using spherical harmonics,
 implemented in SCALE3 ABSPACK scaling algorithm.
;
_exptl_crystal_colour red
_exptl_crystal_colour_primary red
_exptl_crystal_density_diffrn 1.581
_exptl_crystal_description block
_exptl_crystal_F_000 464
_exptl_crystal_size_max 0.255
_exptl_crystal_size_mid 0.169
_exptl_crystal_size_min 0.139
_refine_diff_density_max 1.042
_refine_diff_density_min -0.867
_refine_diff_density_rms 0.169
_refine_ls_extinction_method none
_refine_ls_goodness_of_fit_ref 1.086
_refine_ls_hydrogen_treatment constr
_refine_ls_matrix_type full
_refine_ls_number_parameters 118
_refine_ls_number_reflns 2004
_refine_ls_number_restraints 0
_refine_ls_restrained_S_all 1.086
_refine_ls_R_factor_all 0.0633
_refine_ls_R_factor_gt 0.0625
_refine_ls_shift/su_max 0.000
_refine_ls_shift/su_mean 0.000
_refine_ls_structure_factor_coef Fsqd
_refine_ls_weighting_details 'w=1/[\s^2^(Fo^2^)+(0.1263P)^2^+0.1068P] where P=(Fo^2^+2Fc^2^)/3'
_refine_ls_weighting_scheme calc
_refine_ls_wR_factor_gt 0.1577
_refine_ls_wR_factor_ref 0.1596
_reflns_Friedel_coverage 0.000
_reflns_number_gt 1915
_reflns_number_total 2004
_reflns_threshold_expression 'I > 2\s(I)'
_cod_data_source_file jo0c00577_si_008.cif
_cod_data_source_block jjw573
_cod_original_cell_volume 966.27(6)
_cod_database_code 4038374
_chemical_oxdiff_formula 'C36 H24 Cl8 N4 P4 '
_shelx_space_group_comment
;
The symmetry employed for this shelxl refinement is uniquely defined
by the following loop, which should always be used as a source of
symmetry information in preference to the above space-group names.
They are only intended as comments.
;
_reflns_odcompleteness_completeness 100.00
_reflns_odcompleteness_iscentric 1
_reflns_odcompleteness_theta 66.97
_olex2_refinement_description
;
1. Fixed Uiso
 At 1.2 times of:
  All C(H) groups
2.a Aromatic/amide H refined with riding coordinates:
 C2(H2), C3(H3), C5(H5), C6(H6), C7(H7), C8(H8)
;
_shelx_shelxl_version_number 2014/7
_olex2_submission_special_instructions 'No special instructions were received'
_oxdiff_exptl_absorpt_empirical_details
;
Empirical correction (ABSPACK) includes:
- Absorption correction using spherical harmonics
- Frame scaling
;
_oxdiff_exptl_absorpt_empirical_full_max 3.075
_oxdiff_exptl_absorpt_empirical_full_min 0.367

loop_
_space_group_symop_operation_xyz
'x, y, z'
'-x+1/2, y+1/2, -z+1/2'
'-x, -y, -z'
'x-1/2, -y-1/2, z-1/2'

loop_
_atom_site_label
_atom_site_type_symbol
_atom_site_fract_x
_atom_site_fract_y
_atom_site_fract_z
_atom_site_U_iso_or_equiv
_atom_site_adp_type
_atom_site_occupancy
_atom_site_site_symmetry_order
_atom_site_calc_flag
_atom_site_refinement_flags_posn
_atom_site_refinement_flags_adp
_atom_site_refinement_flags_occupancy
_atom_site_disorder_assembly
_atom_site_disorder_group
Cl1 Cl 0.20326(5) 0.38692(10) 0.65116(4) 0.0315(2) Uani 1 1 d . . . . .
Cl2 Cl 0.10511(5) 0.81070(10) 0.51424(4) 0.0350(3) Uani 1 1 d . . . . .
P1 P 0.26115(5) 0.67560(9) 0.60006(4) 0.0239(2) Uani 1 1 d . . . . .
N1 N 0.36930(15) 0.7081(3) 0.47373(12) 0.0202(4) Uani 1 1 d . . . . .
C1 C 0.30183(17) 0.5590(4) 0.49617(14) 0.0209(4) Uani 1 1 d . . . . .
C2 C 0.26590(18) 0.3485(4) 0.44590(16) 0.0231(5) Uani 1 1 d . . . . .
H2 H 0.2178 0.2502 0.4647 0.028 Uiso 1 1 calc R . . . .
C3 C 0.30469(18) 0.2954(4) 0.36850(16) 0.0230(5) Uani 1 1 d . . . . .
H3 H 0.2834 0.1581 0.3340 0.028 Uiso 1 1 calc R . . . .
C4 C 0.37683(16) 0.4479(3) 0.34080(14) 0.0200(4) Uani 1 1 d . . . . .
C5 C 0.41942(17) 0.4046(4) 0.26046(15) 0.0236(5) Uani 1 1 d . . . . .
H5 H 0.4014 0.2683 0.2246 0.028 Uiso 1 1 calc R . . . .
C6 C 0.48642(18) 0.5621(4) 0.23602(15) 0.0258(5) Uani 1 1 d . . . . .
H6 H 0.5136 0.5325 0.1833 0.031 Uiso 1 1 calc R . . . .
C7 C 0.51530(18) 0.7709(4) 0.28992(16) 0.0247(4) Uani 1 1 d . . . . .
H7 H 0.5603 0.8775 0.2717 0.030 Uiso 1 1 calc R . . . .
C8 C 0.47734(19) 0.8165(3) 0.36871(17) 0.0232(5) Uani 1 1 d . . . . .
H8 H 0.4981 0.9520 0.4048 0.028 Uiso 1 1 calc R . . . .
C9 C 0.40673(17) 0.6573(3) 0.39492(15) 0.0196(4) Uani 1 1 d . . . . .

loop_
_atom_site_aniso_label
_atom_site_aniso_U_11
_atom_site_aniso_U_22
_atom_site_aniso_U_33
_atom_site_aniso_U_23
_atom_site_aniso_U_13
_atom_site_aniso_U_12
Cl1 0.0339(4) 0.0361(4) 0.0274(4) 0.0105(2) 0.0143(3) 0.0062(2)
Cl2 0.0348(4) 0.0415(4) 0.0301(4) 0.0104(2) 0.0126(3) 0.0179(2)
P1 0.0254(4) 0.0290(4) 0.0169(3) -0.00088(18) 0.0065(2) 0.00190(18)
N1 0.0207(8) 0.0216(8) 0.0155(8) -0.0003(6) 0.0026(6) 0.0025(6)
C1 0.0196(9) 0.0249(9) 0.0156(9) 0.0016(7) 0.0026(7) 0.0041(7)
C2 0.0200(10) 0.0250(10) 0.0217(10) 0.0015(7) 0.0036(8) -0.0010(7)
C3 0.0225(10) 0.0223(9) 0.0191(9) -0.0033(8) 0.0003(8) 0.0001(7)
C4 0.0195(8) 0.0218(9) 0.0142(9) 0.0006(7) -0.0003(7) 0.0034(7)
C5 0.0232(10) 0.0262(10) 0.0179(9) -0.0023(7) 0.0024(8) 0.0047(8)
C6 0.0247(9) 0.0351(11) 0.0171(9) 0.0007(8) 0.0062(7) 0.0052(8)
C7 0.0207(9) 0.0287(10) 0.0224(10) 0.0036(8) 0.0043(8) 0.0009(8)
C8 0.0230(10) 0.0218(10) 0.0209(10) -0.0009(7) 0.0021(8) 0.0002(7)
C9 0.0186(9) 0.0213(9) 0.0148(9) 0.0003(7) 0.0002(7) 0.0023(7)

loop_
_atom_type_symbol
_atom_type_description
_atom_type_scat_dispersion_real
_atom_type_scat_dispersion_imag
_atom_type_scat_source
C C 0.0181 0.0091 'International Tables Vol C Tables 4.2.6.8 and 6.1.1.4'
H H 0.0000 0.0000 'International Tables Vol C Tables 4.2.6.8 and 6.1.1.4'
Cl Cl 0.3639 0.7018 'International Tables Vol C Tables 4.2.6.8 and 6.1.1.4'
N N 0.0311 0.0180 'International Tables Vol C Tables 4.2.6.8 and 6.1.1.4'
P P 0.2955 0.4335 'International Tables Vol C Tables 4.2.6.8 and 6.1.1.4'

loop_
_exptl_crystal_face_index_h
_exptl_crystal_face_index_k
_exptl_crystal_face_index_l
_exptl_crystal_face_perp_dist
-5 0 9 0.0724
-5 3 3 0.0895
1 2 -7 0.1273
0 -4 -3 0.0624
7 1 1 0.0458
-4 3 3 0.0925
-6 3 2 0.0888
-7 2 1 0.0898
-7 1 0 0.0923
-2 3 -4 0.1087
2 4 -3 0.1028
-4 -3 1 0.0794
5 3 -1 0.0771
-4 1 -6 0.0858
6 2 2 0.0585
6 -2 -6 0.0678
1 -3 -6 0.0505
-8 0 5 0.0689
-6 -3 5 0.0823
7 1 0 0.0481
3 2 -8 0.1306
5 -3 -2 0.0882
0 -2 7 0.1256
-4 -2 -5 0.0756

loop_
_geom_angle_atom_site_label_1
_geom_angle_atom_site_label_2
_geom_angle_atom_site_label_3
_geom_angle
_geom_angle_site_symmetry_1
_geom_angle_site_symmetry_3
_geom_angle_publ_flag
Cl1 P1 Cl2 98.56(3) . . ?
C1 P1 Cl1 101.39(7) . . ?
C1 P1 Cl2 97.52(7) . . ?
C1 N1 C9 117.82(17) . . ?
N1 C1 P1 108.30(15) . . ?
N1 C1 C2 124.97(19) . . ?
C2 C1 P1 126.71(17) . . ?
C1 C2 H2 121.3 . . ?
C3 C2 C1 117.4(2) . . ?
C3 C2 H2 121.3 . . ?
C2 C3 H3 119.8 . . ?
C2 C3 C4 120.31(19) . . ?
C4 C3 H3 119.8 . . ?
C3 C4 C5 123.26(19) . . ?
C3 C4 C9 118.10(19) . . ?
C9 C4 C5 118.6(2) . . ?
C4 C5 H5 119.9 . . ?
C6 C5 C4 120.20(19) . . ?
C6 C5 H5 119.9 . . ?
C5 C6 H6 119.6 . . ?
C5 C6 C7 120.8(2) . . ?
C7 C6 H6 119.6 . . ?
C6 C7 H7 119.8 . . ?
C8 C7 C6 120.5(2) . . ?
C8 C7 H7 119.8 . . ?
C7 C8 H8 120.1 . . ?
C7 C8 C9 119.83(19) . . ?
C9 C8 H8 120.1 . . ?
N1 C9 C4 121.38(19) . . ?
N1 C9 C8 118.61(18) . . ?
C8 C9 C4 120.00(19) . . ?

loop_
_geom_bond_atom_site_label_1
_geom_bond_atom_site_label_2
_geom_bond_distance
_geom_bond_site_symmetry_2
_geom_bond_publ_flag
Cl1 P1 2.0588(8) . ?
Cl2 P1 2.0674(8) . ?
P1 C1 1.835(2) . ?
N1 C1 1.320(3) . ?
N1 C9 1.374(3) . ?
C1 C2 1.416(3) . ?
C2 H2 0.9300 . ?
C2 C3 1.370(3) . ?
C3 H3 0.9300 . ?
C3 C4 1.410(3) . ?
C4 C5 1.426(3) . ?
C4 C9 1.425(3) . ?
C5 H5 0.9300 . ?
C5 C6 1.362(3) . ?
C6 H6 0.9300 . ?
C6 C7 1.419(3) . ?
C7 H7 0.9300 . ?
C7 C8 1.372(3) . ?
C8 H8 0.9300 . ?
C8 C9 1.412(3) . ?

loop_
_geom_torsion_atom_site_label_1
_geom_torsion_atom_site_label_2
_geom_torsion_atom_site_label_3
_geom_torsion_atom_site_label_4
_geom_torsion
_geom_torsion_site_symmetry_1
_geom_torsion_site_symmetry_2
_geom_torsion_site_symmetry_3
_geom_torsion_site_symmetry_4
_geom_torsion_publ_flag
Cl1 P1 C1 N1 -162.76(12) . . . . ?
Cl1 P1 C1 C2 18.67(18) . . . . ?
Cl2 P1 C1 N1 96.88(13) . . . . ?
Cl2 P1 C1 C2 -81.68(17) . . . . ?
P1 C1 C2 C3 178.71(15) . . . . ?
N1 C1 C2 C3 0.4(3) . . . . ?
C1 N1 C9 C4 -1.8(3) . . . . ?
C1 N1 C9 C8 178.92(18) . . . . ?
C1 C2 C3 C4 -0.5(3) . . . . ?
C2 C3 C4 C5 -179.38(18) . . . . ?
C2 C3 C4 C9 -0.5(3) . . . . ?
C3 C4 C5 C6 178.29(19) . . . . ?
C3 C4 C9 N1 1.7(3) . . . . ?
C3 C4 C9 C8 -179.04(18) . . . . ?
C4 C5 C6 C7 0.2(3) . . . . ?
C5 C4 C9 N1 -179.36(17) . . . . ?
C5 C4 C9 C8 -0.1(3) . . . . ?
C5 C6 C7 C8 0.9(3) . . . . ?
C6 C7 C8 C9 -1.5(3) . . . . ?
C7 C8 C9 N1 -179.56(18) . . . . ?
C7 C8 C9 C4 1.2(3) . . . . ?
C9 N1 C1 P1 -177.81(13) . . . . ?
C9 N1 C1 C2 0.8(3) . . . . ?
C9 C4 C5 C6 -0.6(3) . . . . ?

loop_
_exptl_oxdiff_crystal_face_indexfrac_h
_exptl_oxdiff_crystal_face_indexfrac_k
_exptl_oxdiff_crystal_face_indexfrac_l
_exptl_oxdiff_crystal_face_x
_exptl_oxdiff_crystal_face_y
_exptl_oxdiff_crystal_face_z
-4.9171 0.2611 8.6927 -0.3834 -0.8036 -0.4553
-5.1288 2.9045 2.9108 -0.0367 -0.0728 -0.9967
0.7947 2.3560 -7.0136 0.3929 0.8272 -0.4018
-0.4613 -3.5136 -3.0518 0.6321 -0.3023 0.7135
6.9401 0.8579 1.2901 -0.8541 0.4059 0.3253
-3.8330 3.3102 2.5344 -0.1582 0.0772 -0.9844
-5.5497 2.7587 1.9242 0.1096 -0.0502 -0.9927
-7.0125 1.7150 0.9119 0.4332 -0.2045 -0.8778
-7.4578 0.7978 0.0893 0.6315 -0.2992 -0.7153
-2.0019 2.9953 -4.0124 0.3183 0.5653 -0.7544
2.0055 3.9901 -3.0336 -0.2395 0.8523 -0.6719
-4.0084 -2.9906 1.0343 0.5352 -0.6920 0.3250
5.0092 2.9892 -1.0372 -0.6298 0.7460 -0.2511
-4.0119 0.9978 -5.9874 0.8663 0.3151 -0.4762
6.0132 1.9922 1.9634 -0.9264 0.4661 0.0173
5.9891 -2.0127 -5.9921 0.1729 0.4442 0.8876
0.9827 -3.0050 -5.9695 0.7299 0.0376 0.7266
-7.9972 0.0163 5.0156 0.2798 -0.7601 -0.6140
-6.0027 -2.9835 5.0341 0.3430 -1.0627 0.1588
7.0080 0.9896 -0.0284 -0.7461 0.5146 0.3088
2.9924 1.9852 -8.0127 0.3109 0.9611 -0.1583
4.9933 -3.0060 -1.9872 -0.0298 -0.0093 1.0037
0.0082 -1.9903 7.0055 -0.4993 -0.7335 0.3845
-4.0171 -1.9982 -4.9646 1.0233 -0.1611 0.1443
